data_4110838
loop_
_publ_author_name
'Chien-Tien Chen'
'Yi Wei'
'Jin-Sheng Lin'
'Murthy V. R. K. Moturu'
'Wei-San Chao'
'Yu-Tai Tao'
'Chin-Hsiung Chien'

_publ_section_title
;
 Doubly Ortho-Linked Quinoxaline/Diphenylfluorene Hybrids as Bipolar,
 Fluorescent Chameleons for Optoelectronic Applications
;
_journal_name_full 'Journal of the American Chemical Society'
_journal_page_first 10992
_journal_page_last 10993
_journal_paper_doi 10.1021/ja062660v
_journal_volume 128
_journal_year 2006
_chemical_formula_moiety 'C47 H32 N2 O2'
_chemical_formula_sum 'C47 H32 N2 O2'
_chemical_formula_weight 656.75
_chemical_name_systematic
;
 ?
;
_space_group_IT_number 14
_symmetry_cell_setting monoclinic
_symmetry_space_group_name_Hall '-P 2ybc'
_symmetry_space_group_name_H-M 'P 1 21/c 1'
_atom_sites_solution_hydrogens geom
_atom_sites_solution_primary direct
_atom_sites_solution_secondary difmap
_audit_creation_method SHELXL-97
_cell_angle_alpha 90.00
_cell_angle_beta 93.0070(10)
_cell_angle_gamma 90.00
_cell_formula_units_Z 8
_cell_length_a 13.8630(2)
_cell_length_b 16.9930(3)
_cell_length_c 28.7340(5)
_cell_measurement_reflns_used 46637
_cell_measurement_temperature 293(2)
_cell_measurement_theta_max 25.028
_cell_measurement_theta_min 1.958
_cell_volume 6759.66(19)
_computing_cell_refinement 'HKL Scalepack (Otwinowski & Minor 1997)'
_computing_data_collection 'Collect (Nonius BV, 1997-2000)'
_computing_data_reduction 'HKL (Otwinowski & Minor 19'
_computing_molecular_graphics 'Ortep-3 for Windows (Farrugia, 1997)'
_computing_publication_material 'WinGX publication routines (Farrugia, 1999)'
_computing_structure_refinement 'SHELXL-97 (Sheldrick, 1997)'
_computing_structure_solution 'SHELXS-97 (Sheldrick, 1997)'
_diffrn_ambient_temperature 293(2)
_diffrn_measured_fraction_theta_full 0.993
_diffrn_measured_fraction_theta_max 0.993
_diffrn_measurement_device_type KappaCCD
_diffrn_measurement_method 'CCD rotation images, thick slices'
_diffrn_radiation_monochromator graphite
_diffrn_radiation_source 'fine-focus sealed tube'
_diffrn_radiation_type MoK\a
_diffrn_radiation_wavelength 0.71073
_diffrn_reflns_av_R_equivalents 0.0947
_diffrn_reflns_av_sigmaI/netI 0.0987
_diffrn_reflns_limit_h_max 13
_diffrn_reflns_limit_h_min -16
_diffrn_reflns_limit_k_max 20
_diffrn_reflns_limit_k_min -20
_diffrn_reflns_limit_l_max 34
_diffrn_reflns_limit_l_min -34
_diffrn_reflns_number 47189
_diffrn_reflns_theta_full 25.03
_diffrn_reflns_theta_max 25.03
_diffrn_reflns_theta_min 1.99
_exptl_absorpt_coefficient_mu 0.079
_exptl_absorpt_correction_type none
_exptl_crystal_colour yellow
_exptl_crystal_density_diffrn 1.291
_exptl_crystal_description prism
_exptl_crystal_F_000 2752
_exptl_crystal_size_max 0.2
_exptl_crystal_size_mid 0.18
_exptl_crystal_size_min 0.08
_refine_diff_density_max 0.313
_refine_diff_density_min -0.373
_refine_diff_density_rms 0.101
_refine_ls_extinction_method none
_refine_ls_goodness_of_fit_ref 1.031
_refine_ls_hydrogen_treatment none
_refine_ls_matrix_type full
_refine_ls_number_parameters 919
_refine_ls_number_reflns 11860
_refine_ls_number_restraints 0
_refine_ls_restrained_S_all 1.031
_refine_ls_R_factor_all 0.1336
_refine_ls_R_factor_gt 0.0601
_refine_ls_shift/su_max 0.000
_refine_ls_shift/su_mean 0.000
_refine_ls_structure_factor_coef Fsqd
_refine_ls_weighting_details 'calc w=1/[\s^2^(Fo^2^)+(0.0785P)^2^+0.0000P] where P=(Fo^2^+2Fc^2^)/3'
_refine_ls_weighting_scheme calc
_refine_ls_wR_factor_gt 0.1298
_refine_ls_wR_factor_ref 0.1704
_reflns_number_gt 6514
_reflns_number_total 11860
_reflns_threshold_expression >2sigma(I)
_cod_data_source_file ja062660vsi20060417_095515.cif
_cod_data_source_block 3796
_cod_original_sg_symbol_H-M 'P 21/c'
_cod_database_code 4110838

loop_
_symmetry_equiv_pos_as_xyz
'x, y, z'
'-x, y+1/2, -z+1/2'
'-x, -y, -z'
'x, -y-1/2, z-1/2'

loop_
_atom_site_label
_atom_site_type_symbol
_atom_site_fract_x
_atom_site_fract_y
_atom_site_fract_z
_atom_site_U_iso_or_equiv
_atom_site_adp_type
_atom_site_occupancy
_atom_site_symmetry_multiplicity
_atom_site_calc_flag
_atom_site_refinement_flags
O1 O 0.81725(19) -0.20121(13) 0.93567(8) 0.0597(7) Uani 1 1 d .
O2 O 0.22371(17) 0.47470(13) 0.94915(7) 0.0484(6) Uani 1 1 d .
O3 O 0.67589(17) 0.48271(13) 0.59356(9) 0.0573(7) Uani 1 1 d .
O4 O 1.18992(18) -0.23014(12) 0.56569(7) 0.0526(7) Uani 1 1 d .
N1 N 0.58916(18) 0.08056(13) 0.85907(8) 0.0290(6) Uani 1 1 d .
N2 N 0.49107(18) 0.22289(13) 0.85965(8) 0.0286(6) Uani 1 1 d .
N3 N 0.90563(18) 0.19770(13) 0.66100(8) 0.0282(6) Uani 1 1 d .
N4 N 0.99923(17) 0.05394(12) 0.65696(7) 0.0276(6) Uani 1 1 d .
C1 C 0.7996(3) -0.2600(2) 0.90146(14) 0.0750(13) Uani 1 1 d .
H1A H 0.8486 -0.2997 0.9055 0.090 Uiso 1 1 d R
H1B H 0.8031 -0.2365 0.8712 0.090 Uiso 1 1 d R
H1C H 0.7372 -0.2835 0.9042 0.090 Uiso 1 1 d R
C2 C 0.7531(3) -0.13968(18) 0.93607(11) 0.0403(8) Uani 1 1 d .
C3 C 0.7778(3) -0.0776(2) 0.96536(13) 0.0604(11) Uani 1 1 d .
H3 H 0.8362 -0.0804 0.9849 0.072 Uiso 1 1 d R
C4 C 0.7179(3) -0.01323(19) 0.96746(12) 0.0515(10) Uani 1 1 d .
H4 H 0.7365 0.0290 0.9882 0.062 Uiso 1 1 d R
C5 C 0.6335(2) -0.00797(16) 0.94061(9) 0.0304(7) Uani 1 1 d .
C6 C 0.6084(2) -0.07122(17) 0.91246(10) 0.0383(8) Uani 1 1 d .
H6 H 0.5480 -0.0685 0.8946 0.046 Uiso 1 1 d R
C7 C 0.6679(3) -0.13717(18) 0.91016(11) 0.0429(9) Uani 1 1 d .
H7 H 0.6478 -0.1801 0.8902 0.052 Uiso 1 1 d R
C8 C 0.5745(2) 0.06467(16) 0.94117(9) 0.0302(7) Uani 1 1 d .
C9 C 0.5410(2) 0.09509(17) 0.98164(10) 0.0337(8) Uani 1 1 d .
H9 H 0.5559 0.0667 1.0100 0.040 Uiso 1 1 d R
C10 C 0.4882(2) 0.16611(17) 0.98189(10) 0.0345(8) Uani 1 1 d .
H10 H 0.4648 0.1834 1.0110 0.041 Uiso 1 1 d R
C11 C 0.4688(2) 0.20987(16) 0.94244(9) 0.0289(7) Uani 1 1 d .
C12 C 0.5053(2) 0.18069(16) 0.89995(9) 0.0256(7) Uani 1 1 d .
C13 C 0.5548(2) 0.10834(16) 0.89943(9) 0.0270(7) Uani 1 1 d .
C14 C 0.4088(2) 0.28213(16) 0.94387(9) 0.0308(8) Uani 1 1 d .
C15 C 0.4331(2) 0.35206(17) 0.92292(10) 0.0362(8) Uani 1 1 d .
H15 H 0.4926 0.3567 0.9075 0.043 Uiso 1 1 d R
C16 C 0.3747(2) 0.41818(18) 0.92441(10) 0.0385(8) Uani 1 1 d .
H16 H 0.3954 0.4662 0.9104 0.046 Uiso 1 1 d R
C17 C 0.2884(2) 0.41432(18) 0.94683(10) 0.0345(8) Uani 1 1 d .
C18 C 0.2638(2) 0.34520(18) 0.96868(10) 0.0373(8) Uani 1 1 d .
H18 H 0.2058 0.3438 0.9855 0.045 Uiso 1 1 d R
C19 C 0.3233(2) 0.28038(17) 0.96738(10) 0.0341(8) Uani 1 1 d .
H19 H 0.3060 0.2335 0.9835 0.041 Uiso 1 1 d R
C20 C 0.2487(3) 0.54854(18) 0.92972(12) 0.0513(10) Uani 1 1 d .
H20A H 0.1987 0.5865 0.9338 0.062 Uiso 1 1 d R
H20B H 0.2576 0.5417 0.8970 0.062 Uiso 1 1 d R
H20C H 0.3079 0.5667 0.9449 0.062 Uiso 1 1 d R
C21 C 0.5765(2) 0.12221(15) 0.82015(9) 0.0261(7) Uani 1 1 d .
C22 C 0.6208(2) 0.08680(15) 0.77920(9) 0.0268(7) Uani 1 1 d .
C23 C 0.7006(2) 0.03773(16) 0.79035(10) 0.0297(7) Uani 1 1 d .
H23 H 0.7250 0.0327 0.8220 0.036 Uiso 1 1 d R
C24 C 0.7459(2) -0.00470(16) 0.75714(10) 0.0330(8) Uani 1 1 d .
H24 H 0.8002 -0.0379 0.7655 0.040 Uiso 1 1 d R
C25 C 0.7136(2) 0.00221(17) 0.71146(10) 0.0345(8) Uani 1 1 d .
H25 H 0.7436 -0.0275 0.6877 0.041 Uiso 1 1 d R
C26 C 0.6366(2) 0.05063(16) 0.69934(10) 0.0316(8) Uani 1 1 d .
H26 H 0.6164 0.0539 0.6669 0.038 Uiso 1 1 d R
C27 C 0.5872(2) 0.09438(15) 0.73222(9) 0.0253(7) Uani 1 1 d .
C28 C 0.4947(2) 0.14028(16) 0.71562(9) 0.0278(7) Uani 1 1 d .
C29 C 0.4929(2) 0.22675(16) 0.73382(9) 0.0291(7) Uani 1 1 d .
C30 C 0.4671(3) 0.28708(18) 0.70209(10) 0.0407(9) Uani 1 1 d .
H30 H 0.4487 0.2737 0.6704 0.049 Uiso 1 1 d R
C31 C 0.4687(3) 0.36528(18) 0.71410(11) 0.0489(10) Uani 1 1 d .
H31 H 0.4498 0.4036 0.6908 0.059 Uiso 1 1 d R
C32 C 0.4951(2) 0.38731(18) 0.75911(11) 0.0398(9) Uani 1 1 d .
H32 H 0.5007 0.4419 0.7674 0.048 Uiso 1 1 d R
C33 C 0.5142(2) 0.32980(16) 0.79186(10) 0.0316(8) Uani 1 1 d .
H33 H 0.5297 0.3457 0.8235 0.038 Uiso 1 1 d R
C34 C 0.5116(2) 0.24928(16) 0.78032(9) 0.0280(7) Uani 1 1 d .
C35 C 0.5260(2) 0.19534(16) 0.82085(9) 0.0259(7) Uani 1 1 d .
C36 C 0.4855(2) 0.13899(16) 0.66207(10) 0.0319(8) Uani 1 1 d .
C37 C 0.5444(2) 0.17541(18) 0.63077(10) 0.0380(8) Uani 1 1 d .
H37 H 0.5969 0.2074 0.6429 0.046 Uiso 1 1 d R
C38 C 0.5265(3) 0.1645(2) 0.58334(11) 0.0482(10) Uani 1 1 d .
H38 H 0.5654 0.1898 0.5610 0.058 Uiso 1 1 d R
C39 C 0.4511(3) 0.1168(2) 0.56701(12) 0.0562(11) Uani 1 1 d .
H39 H 0.4403 0.1091 0.5340 0.067 Uiso 1 1 d R
C40 C 0.3921(3) 0.0806(2) 0.59798(12) 0.0525(10) Uani 1 1 d .
H40 H 0.3398 0.0471 0.5872 0.063 Uiso 1 1 d R
C41 C 0.4091(2) 0.09274(18) 0.64551(10) 0.0371(8) Uani 1 1 d .
C42 C 0.3578(2) 0.06387(17) 0.68541(11) 0.0372(8) Uani 1 1 d .
C43 C 0.2767(3) 0.01611(19) 0.68656(13) 0.0497(9) Uani 1 1 d .
H43 H 0.2462 -0.0013 0.6576 0.060 Uiso 1 1 d R
C44 C 0.2422(3) -0.00411(19) 0.72904(13) 0.0511(10) Uani 1 1 d .
H44 H 0.1868 -0.0378 0.7298 0.061 Uiso 1 1 d R
C45 C 0.2866(3) 0.02333(19) 0.76971(12) 0.0460(9) Uani 1 1 d .
H45 H 0.2613 0.0089 0.7990 0.055 Uiso 1 1 d R
C46 C 0.3678(2) 0.07199(17) 0.76901(11) 0.0380(8) Uani 1 1 d .
H46 H 0.3993 0.0921 0.7971 0.046 Uiso 1 1 d R
C47 C 0.4039(2) 0.09201(16) 0.72672(10) 0.0317(7) Uani 1 1 d .
C48 C 0.7130(3) 0.55977(19) 0.59491(14) 0.0638(11) Uani 1 1 d .
H48A H 0.6617 0.5967 0.5990 0.077 Uiso 1 1 d R
H48B H 0.7433 0.5712 0.5664 0.077 Uiso 1 1 d R
H48C H 0.7597 0.5638 0.6207 0.077 Uiso 1 1 d R
C49 C 0.7420(3) 0.42224(19) 0.58855(11) 0.0414(9) Uani 1 1 d .
C50 C 0.8363(3) 0.43261(17) 0.57648(10) 0.0383(8) Uani 1 1 d .
H50 H 0.8604 0.4848 0.5716 0.046 Uiso 1 1 d R
C51 C 0.8966(3) 0.36669(17) 0.57313(10) 0.0373(8) Uani 1 1 d .
H51 H 0.9622 0.3741 0.5649 0.045 Uiso 1 1 d R
C52 C 0.8637(2) 0.29193(16) 0.58161(9) 0.0302(7) Uani 1 1 d .
C53 C 0.7678(3) 0.28380(18) 0.59296(11) 0.0425(9) Uani 1 1 d .
H53 H 0.7430 0.2329 0.6006 0.051 Uiso 1 1 d R
C54 C 0.7074(3) 0.34766(19) 0.59605(12) 0.0489(9) Uani 1 1 d .
H54 H 0.6408 0.3412 0.6029 0.059 Uiso 1 1 d R
C55 C 0.9247(2) 0.22021(16) 0.57961(9) 0.0291(7) Uani 1 1 d .
C56 C 0.9619(2) 0.19366(17) 0.53911(10) 0.0314(7) Uani 1 1 d .
H56 H 0.9560 0.2264 0.5118 0.038 Uiso 1 1 d R
C57 C 1.0104(2) 0.12071(17) 0.53684(10) 0.0331(8) Uani 1 1 d .
H57 H 1.0335 0.1041 0.5075 0.040 Uiso 1 1 d R
C58 C 1.0222(2) 0.07160(16) 0.57494(9) 0.0287(7) Uani 1 1 d .
C59 C 0.9868(2) 0.09918(16) 0.61790(9) 0.0259(7) Uani 1 1 d .
C60 C 0.9393(2) 0.17202(15) 0.62005(9) 0.0258(7) Uani 1 1 d .
C61 C 1.0679(2) -0.00682(16) 0.57220(9) 0.0295(7) Uani 1 1 d .
C62 C 1.0242(2) -0.07407(16) 0.58947(9) 0.0325(8) Uani 1 1 d .
H62 H 0.9621 -0.0694 0.6024 0.039 Uiso 1 1 d R
C63 C 1.0662(2) -0.14629(18) 0.58669(10) 0.0366(8) Uani 1 1 d .
H63 H 1.0356 -0.1918 0.5991 0.044 Uiso 1 1 d R
C64 C 1.1550(3) -0.15462(17) 0.56684(10) 0.0376(8) Uani 1 1 d .
C65 C 1.2000(2) -0.08961(18) 0.54904(10) 0.0382(8) Uani 1 1 d .
H65 H 1.2607 -0.0942 0.5347 0.046 Uiso 1 1 d R
C66 C 1.1552(2) -0.01647(18) 0.55180(9) 0.0353(8) Uani 1 1 d .
H66 H 1.1856 0.0295 0.5398 0.042 Uiso 1 1 d R
C67 C 1.2759(3) -0.2431(2) 0.54271(14) 0.0740(13) Uani 1 1 d .
H67A H 1.2934 -0.2977 0.5441 0.089 Uiso 1 1 d R
H67B H 1.3270 -0.2121 0.5572 0.089 Uiso 1 1 d R
H67C H 1.2656 -0.2274 0.5108 0.089 Uiso 1 1 d R
C68 C 0.9161(2) 0.15239(15) 0.69869(9) 0.0257(7) Uani 1 1 d .
C69 C 0.8701(2) 0.18540(15) 0.74015(9) 0.0274(7) Uani 1 1 d .
C70 C 0.7923(2) 0.23598(16) 0.72959(10) 0.0310(7) Uani 1 1 d .
H70 H 0.7686 0.2422 0.6978 0.037 Uiso 1 1 d R
C71 C 0.7468(2) 0.27742(17) 0.76310(10) 0.0347(8) Uani 1 1 d .
H71 H 0.6955 0.3137 0.7551 0.042 Uiso 1 1 d R
C72 C 0.7774(2) 0.26682(18) 0.80878(11) 0.0384(8) Uani 1 1 d .
H72 H 0.7459 0.2944 0.8329 0.046 Uiso 1 1 d R
C73 C 0.8533(2) 0.21594(17) 0.82028(10) 0.0341(8) Uani 1 1 d .
H73 H 0.8734 0.2083 0.8524 0.041 Uiso 1 1 d R
C74 C 0.9025(2) 0.17400(15) 0.78690(9) 0.0269(7) Uani 1 1 d .
C75 C 0.9933(2) 0.12539(16) 0.80284(9) 0.0281(7) Uani 1 1 d .
C76 C 0.9973(2) 0.04138(15) 0.78269(9) 0.0274(7) Uani 1 1 d .
C77 C 1.0254(2) -0.02065(17) 0.81278(10) 0.0367(8) Uani 1 1 d .
H77 H 1.0445 -0.0098 0.8447 0.044 Uiso 1 1 d R
C78 C 1.0295(2) -0.09783(18) 0.79845(11) 0.0413(9) Uani 1 1 d .
H78 H 1.0500 -0.1378 0.8204 0.050 Uiso 1 1 d R
C79 C 1.0055(2) -0.11728(17) 0.75286(10) 0.0354(8) Uani 1 1 d .
H79 H 1.0033 -0.1710 0.7426 0.042 Uiso 1 1 d R
C80 C 0.9820(2) -0.05759(16) 0.72240(10) 0.0308(7) Uani 1 1 d .
H80 H 0.9678 -0.0713 0.6904 0.037 Uiso 1 1 d R
C81 C 0.9794(2) 0.02152(15) 0.73567(9) 0.0251(7) Uani 1 1 d .
C82 C 0.9641(2) 0.07821(15) 0.69655(9) 0.0252(7) Uani 1 1 d .
C83 C 0.9994(2) 0.12343(17) 0.85644(10) 0.0340(8) Uani 1 1 d .
C84 C 0.9386(3) 0.08619(19) 0.88643(10) 0.0448(9) Uani 1 1 d .
H84 H 0.8873 0.0534 0.8738 0.054 Uiso 1 1 d R
C85 C 0.9520(3) 0.0965(2) 0.93389(11) 0.0560(11) Uani 1 1 d .
H85 H 0.9098 0.0704 0.9544 0.067 Uiso 1 1 d R
C86 C 1.0260(3) 0.1441(2) 0.95173(12) 0.0598(12) Uani 1 1 d .
H86 H 1.0320 0.1504 0.9849 0.072 Uiso 1 1 d R
C87 C 1.0886(3) 0.1808(2) 0.92276(12) 0.0548(10) Uani 1 1 d .
H87 H 1.1410 0.2135 0.9345 0.066 Uiso 1 1 d R
C88 C 1.0747(3) 0.17039(18) 0.87429(11) 0.0393(8) Uani 1 1 d .
C89 C 1.1284(2) 0.20155(17) 0.83568(11) 0.0361(8) Uani 1 1 d .
C90 C 1.2098(3) 0.2488(2) 0.83633(14) 0.0541(10) Uani 1 1 d .
H90 H 1.2391 0.2660 0.8656 0.065 Uiso 1 1 d R
C91 C 1.2497(3) 0.2680(2) 0.79504(15) 0.0551(10) Uani 1 1 d .
H91 H 1.3041 0.3029 0.7949 0.066 Uiso 1 1 d R
C92 C 1.2095(3) 0.23954(19) 0.75340(13) 0.0466(9) Uani 1 1 d .
H92 H 1.2410 0.2518 0.7253 0.056 Uiso 1 1 d R
C93 C 1.1275(2) 0.19226(17) 0.75228(11) 0.0377(8) Uani 1 1 d .
H93 H 1.0980 0.1733 0.7235 0.045 Uiso 1 1 d R
C94 C 1.0851(2) 0.17362(16) 0.79386(10) 0.0312(7) Uani 1 1 d .

loop_
_atom_site_aniso_label
_atom_site_aniso_U_11
_atom_site_aniso_U_22
_atom_site_aniso_U_33
_atom_site_aniso_U_23
_atom_site_aniso_U_13
_atom_site_aniso_U_12
O1 0.0598(19) 0.0462(15) 0.0712(17) -0.0090(13) -0.0141(14) 0.0232(13)
O2 0.0482(16) 0.0421(14) 0.0560(14) 0.0026(11) 0.0145(12) 0.0143(12)
O3 0.0436(17) 0.0406(15) 0.0875(19) 0.0095(13) 0.0032(14) 0.0064(12)
O4 0.0683(19) 0.0395(14) 0.0503(14) -0.0005(11) 0.0066(13) 0.0207(13)
N1 0.0323(16) 0.0301(14) 0.0247(13) 0.0015(11) 0.0017(12) 0.0004(12)
N2 0.0312(16) 0.0289(13) 0.0260(13) -0.0009(11) 0.0048(12) -0.0010(11)
N3 0.0320(16) 0.0264(13) 0.0263(13) 0.0003(11) 0.0018(12) -0.0022(11)
N4 0.0328(16) 0.0271(13) 0.0230(13) 0.0004(11) 0.0015(11) 0.0007(12)
C1 0.072(3) 0.060(3) 0.092(3) -0.028(2) -0.013(3) 0.034(2)
C2 0.044(2) 0.036(2) 0.0397(19) 0.0014(15) -0.0061(18) 0.0100(17)
C3 0.050(3) 0.054(2) 0.073(3) -0.010(2) -0.031(2) 0.017(2)
C4 0.056(3) 0.042(2) 0.054(2) -0.0151(17) -0.0223(19) 0.0110(19)
C5 0.038(2) 0.0313(18) 0.0212(15) 0.0042(13) 0.0001(15) 0.0043(15)
C6 0.035(2) 0.041(2) 0.0374(18) -0.0022(15) -0.0104(15) 0.0061(17)
C7 0.050(3) 0.038(2) 0.0392(19) -0.0056(15) -0.0086(18) 0.0109(18)
C8 0.033(2) 0.0305(17) 0.0265(16) -0.0007(13) 0.0004(14) -0.0035(15)
C9 0.043(2) 0.0315(18) 0.0265(16) 0.0020(13) -0.0003(15) -0.0016(16)
C10 0.041(2) 0.0342(18) 0.0285(17) -0.0043(14) 0.0074(15) -0.0020(16)
C11 0.033(2) 0.0273(16) 0.0266(16) -0.0020(13) 0.0033(14) -0.0011(14)
C12 0.0244(18) 0.0251(16) 0.0274(16) -0.0014(13) 0.0011(14) -0.0030(14)
C13 0.0301(19) 0.0265(16) 0.0244(16) -0.0017(13) 0.0021(14) -0.0044(14)
C14 0.037(2) 0.0297(18) 0.0260(16) -0.0053(13) 0.0042(15) 0.0004(15)
C15 0.038(2) 0.0360(19) 0.0363(18) 0.0000(14) 0.0154(16) 0.0047(16)
C16 0.047(2) 0.0306(18) 0.0384(18) 0.0021(14) 0.0106(17) 0.0033(16)
C17 0.035(2) 0.0354(19) 0.0335(17) -0.0044(15) 0.0031(16) 0.0083(16)
C18 0.036(2) 0.042(2) 0.0350(17) -0.0077(15) 0.0077(16) 0.0045(17)
C19 0.037(2) 0.0351(18) 0.0304(17) -0.0021(14) 0.0051(16) -0.0027(16)
C20 0.064(3) 0.038(2) 0.053(2) 0.0063(17) 0.013(2) 0.0196(19)
C21 0.0253(19) 0.0233(16) 0.0295(16) -0.0005(13) 0.0001(14) -0.0002(14)
C22 0.0249(19) 0.0246(16) 0.0310(17) 0.0006(13) 0.0036(14) -0.0016(14)
C23 0.030(2) 0.0302(17) 0.0285(16) 0.0004(13) 0.0009(14) 0.0028(15)
C24 0.030(2) 0.0295(17) 0.0397(19) 0.0033(14) 0.0073(15) 0.0068(15)
C25 0.035(2) 0.0353(18) 0.0343(18) -0.0034(14) 0.0106(16) 0.0036(16)
C26 0.037(2) 0.0302(17) 0.0280(16) 0.0012(13) 0.0027(15) -0.0006(15)
C27 0.0253(19) 0.0223(15) 0.0284(16) 0.0013(13) 0.0039(14) -0.0006(13)
C28 0.029(2) 0.0272(16) 0.0268(16) 0.0008(12) 0.0013(14) -0.0021(14)
C29 0.0282(19) 0.0306(17) 0.0290(16) 0.0029(13) 0.0050(14) -0.0005(14)
C30 0.054(3) 0.038(2) 0.0299(17) 0.0060(15) -0.0006(16) 0.0109(17)
C31 0.076(3) 0.033(2) 0.039(2) 0.0094(16) 0.0125(19) 0.0145(18)
C32 0.049(2) 0.0263(17) 0.046(2) 0.0004(15) 0.0171(18) 0.0052(16)
C33 0.040(2) 0.0256(17) 0.0304(16) -0.0024(14) 0.0092(15) 0.0011(15)
C34 0.0266(19) 0.0295(17) 0.0287(16) 0.0022(13) 0.0082(14) 0.0018(14)
C35 0.0247(19) 0.0264(16) 0.0265(16) -0.0004(13) 0.0020(14) -0.0018(14)
C36 0.037(2) 0.0305(17) 0.0280(17) 0.0011(13) -0.0003(15) 0.0042(15)
C37 0.045(2) 0.0389(19) 0.0304(18) 0.0045(14) 0.0019(16) 0.0061(16)
C38 0.060(3) 0.054(2) 0.0313(19) 0.0087(16) 0.0065(19) 0.014(2)
C39 0.066(3) 0.074(3) 0.0278(19) 0.0004(19) -0.005(2) 0.014(2)
C40 0.051(3) 0.060(2) 0.045(2) -0.0079(18) -0.0143(19) 0.000(2)
C41 0.036(2) 0.0388(19) 0.0352(18) -0.0030(15) -0.0074(16) 0.0044(16)
C42 0.028(2) 0.0370(19) 0.046(2) -0.0052(15) -0.0017(16) 0.0002(16)
C43 0.037(2) 0.052(2) 0.059(2) -0.0085(18) -0.0059(19) -0.0059(19)
C44 0.031(2) 0.048(2) 0.075(3) -0.005(2) 0.006(2) -0.0105(17)
C45 0.037(2) 0.045(2) 0.056(2) 0.0020(17) 0.0115(19) -0.0020(18)
C46 0.032(2) 0.0383(19) 0.044(2) -0.0008(15) 0.0059(16) -0.0037(16)
C47 0.029(2) 0.0259(16) 0.0404(19) 0.0012(14) 0.0026(16) 0.0052(14)
C48 0.068(3) 0.036(2) 0.088(3) 0.0031(19) 0.011(2) 0.005(2)
C49 0.041(2) 0.040(2) 0.043(2) 0.0033(16) 0.0003(17) 0.0103(18)
C50 0.050(3) 0.0259(18) 0.0384(18) 0.0066(14) -0.0015(17) -0.0032(17)
C51 0.045(2) 0.0345(19) 0.0325(17) 0.0072(14) 0.0028(16) -0.0014(17)
C52 0.037(2) 0.0303(18) 0.0231(16) 0.0026(13) -0.0018(15) -0.0011(15)
C53 0.043(2) 0.0327(19) 0.051(2) 0.0082(16) 0.0014(18) 0.0053(17)
C54 0.039(2) 0.042(2) 0.065(2) 0.0137(17) 0.0039(19) 0.0009(18)
C55 0.035(2) 0.0252(16) 0.0272(16) 0.0017(13) -0.0003(14) -0.0055(14)
C56 0.038(2) 0.0305(17) 0.0259(16) 0.0027(13) 0.0022(15) -0.0040(15)
C57 0.039(2) 0.0352(18) 0.0256(16) -0.0012(14) 0.0063(15) -0.0042(16)
C58 0.033(2) 0.0263(16) 0.0264(16) -0.0019(13) 0.0026(14) -0.0066(14)
C59 0.0272(19) 0.0276(17) 0.0228(15) 0.0002(13) 0.0006(13) -0.0030(14)
C60 0.0286(19) 0.0241(16) 0.0247(16) -0.0008(13) 0.0003(14) -0.0038(14)
C61 0.036(2) 0.0290(17) 0.0241(15) -0.0021(13) 0.0039(14) -0.0017(15)
C62 0.040(2) 0.0313(18) 0.0267(16) -0.0029(13) 0.0054(15) 0.0008(16)
C63 0.048(2) 0.0335(19) 0.0289(17) 0.0020(14) 0.0038(16) -0.0026(16)
C64 0.052(2) 0.0320(19) 0.0284(17) -0.0024(14) -0.0029(17) 0.0088(17)
C65 0.038(2) 0.042(2) 0.0353(18) -0.0034(15) 0.0073(16) 0.0065(17)
C66 0.041(2) 0.0368(19) 0.0285(17) -0.0006(14) 0.0024(16) -0.0026(16)
C67 0.070(3) 0.066(3) 0.086(3) -0.012(2) 0.003(3) 0.035(2)
C68 0.0248(19) 0.0286(17) 0.0236(15) 0.0003(13) -0.0002(14) -0.0039(14)
C69 0.030(2) 0.0204(15) 0.0318(17) -0.0023(13) 0.0032(14) -0.0026(14)
C70 0.030(2) 0.0323(17) 0.0313(16) -0.0005(14) 0.0043(15) 0.0024(15)
C71 0.030(2) 0.0323(17) 0.0422(19) -0.0019(15) 0.0036(16) 0.0054(15)
C72 0.039(2) 0.0408(19) 0.0365(19) -0.0077(15) 0.0100(17) 0.0039(17)
C73 0.036(2) 0.0384(18) 0.0277(16) -0.0053(14) 0.0023(15) 0.0030(16)
C74 0.0292(19) 0.0254(16) 0.0260(16) -0.0021(13) 0.0012(14) -0.0052(14)
C75 0.031(2) 0.0283(16) 0.0248(15) -0.0011(12) 0.0013(14) -0.0004(14)
C76 0.0302(19) 0.0268(16) 0.0258(16) 0.0018(13) 0.0060(14) -0.0017(14)
C77 0.048(2) 0.0350(19) 0.0271(16) 0.0022(14) 0.0012(15) 0.0040(16)
C78 0.052(2) 0.0342(19) 0.0371(19) 0.0089(15) 0.0018(17) 0.0040(17)
C79 0.048(2) 0.0229(16) 0.0355(18) 0.0028(14) 0.0075(16) -0.0027(15)
C80 0.032(2) 0.0309(18) 0.0297(16) -0.0027(14) 0.0054(14) -0.0033(14)
C81 0.0265(19) 0.0208(16) 0.0283(16) 0.0016(12) 0.0042(13) -0.0006(13)
C82 0.0247(18) 0.0266(16) 0.0243(16) -0.0038(13) 0.0030(14) 0.0016(14)
C83 0.043(2) 0.0309(17) 0.0277(17) -0.0033(14) -0.0009(16) 0.0064(16)
C84 0.056(3) 0.045(2) 0.0339(19) 0.0045(16) 0.0063(18) 0.0074(18)
C85 0.070(3) 0.068(3) 0.031(2) 0.0053(18) 0.010(2) 0.023(2)
C86 0.080(3) 0.070(3) 0.029(2) -0.0015(19) 0.002(2) 0.040(3)
C87 0.061(3) 0.054(2) 0.047(2) -0.0199(19) -0.020(2) 0.022(2)
C88 0.044(2) 0.0365(19) 0.0360(19) -0.0105(15) -0.0083(17) 0.0156(17)
C89 0.031(2) 0.0317(18) 0.044(2) -0.0054(15) -0.0107(16) 0.0047(16)
C90 0.045(3) 0.050(2) 0.065(3) -0.0166(19) -0.011(2) 0.000(2)
C91 0.038(2) 0.039(2) 0.088(3) -0.007(2) 0.001(2) -0.0029(18)
C92 0.034(2) 0.040(2) 0.067(2) 0.0025(18) 0.0085(19) 0.0008(17)
C93 0.034(2) 0.0341(18) 0.045(2) -0.0005(15) 0.0018(17) 0.0000(16)
C94 0.031(2) 0.0272(16) 0.0350(18) -0.0018(14) -0.0020(15) 0.0063(15)

loop_
_atom_type_symbol
_atom_type_description
_atom_type_scat_dispersion_real
_atom_type_scat_dispersion_imag
_atom_type_scat_source
C C 0.0033 0.0016 'International Tables Vol C Tables 4.2.6.8 and 6.1.1.4'
H H 0.0000 0.0000 'International Tables Vol C Tables 4.2.6.8 and 6.1.1.4'
N N 0.0061 0.0033 'International Tables Vol C Tables 4.2.6.8 and 6.1.1.4'
O O 0.0106 0.0060 'International Tables Vol C Tables 4.2.6.8 and 6.1.1.4'

loop_
_geom_angle_atom_site_label_1
_geom_angle_atom_site_label_2
_geom_angle_atom_site_label_3
_geom_angle
C2 O1 C1 117.1(3)
C17 O2 C20 117.9(2)
C49 O3 C48 116.7(3)
C64 O4 C67 117.7(3)
C21 N1 C13 119.7(2)
C35 N2 C12 119.0(2)
C68 N3 C60 119.4(2)
C82 N4 C59 119.6(2)
O1 C1 H1A 108.5
O1 C1 H1B 108.7
H1A C1 H1B 109.3
O1 C1 H1C 111.2
H1A C1 H1C 109.5
H1B C1 H1C 109.5
C7 C2 O1 124.2(3)
C7 C2 C3 119.3(3)
O1 C2 C3 116.5(3)
C4 C3 C2 120.1(3)
C4 C3 H3 120.4
C2 C3 H3 119.5
C5 C4 C3 121.8(3)
C5 C4 H4 119.6
C3 C4 H4 118.6
C4 C5 C6 117.4(3)
C4 C5 C8 120.3(3)
C6 C5 C8 122.3(3)
C5 C6 C7 121.5(3)
C5 C6 H6 117.5
C7 C6 H6 120.9
C2 C7 C6 119.8(3)
C2 C7 H7 121.2
C6 C7 H7 119.0
C9 C8 C13 117.3(3)
C9 C8 C5 122.2(3)
C13 C8 C5 120.4(2)
C8 C9 C10 121.6(3)
C8 C9 H9 117.5
C10 C9 H9 120.9
C11 C10 C9 122.6(3)
C11 C10 H10 119.6
C9 C10 H10 117.8
C10 C11 C12 117.0(3)
C10 C11 C14 120.8(2)
C12 C11 C14 122.2(2)
N2 C12 C13 119.8(2)
N2 C12 C11 119.9(2)
C13 C12 C11 120.3(2)
N1 C13 C12 120.3(2)
N1 C13 C8 118.5(3)
C12 C13 C8 121.2(2)
C15 C14 C19 117.5(3)
C15 C14 C11 123.3(3)
C19 C14 C11 119.2(3)
C14 C15 C16 121.8(3)
C14 C15 H15 120.4
C16 C15 H15 117.8
C15 C16 C17 119.6(3)
C15 C16 H16 119.2
C17 C16 H16 121.2
O2 C17 C18 115.9(3)
O2 C17 C16 124.8(3)
C18 C17 C16 119.3(3)
C19 C18 C17 120.3(3)
C19 C18 H18 120.8
C17 C18 H18 118.8
C18 C19 C14 121.4(3)
C18 C19 H19 119.1
C14 C19 H19 119.5
O2 C20 H20A 110.7
O2 C20 H20B 108.9
H20A C20 H20B 109.4
O2 C20 H20C 109.0
H20A C20 H20C 109.5
H20B C20 H20C 109.4
N1 C21 C35 119.7(2)
N1 C21 C22 114.2(2)
C35 C21 C22 126.0(2)
C23 C22 C27 119.2(2)
C23 C22 C21 114.4(2)
C27 C22 C21 126.3(3)
C24 C23 C22 122.3(3)
C24 C23 H23 117.5
C22 C23 H23 120.2
C25 C24 C23 118.8(3)
C25 C24 H24 120.2
C23 C24 H24 121.0
C24 C25 C26 120.2(3)
C24 C25 H25 120.3
C26 C25 H25 119.4
C25 C26 C27 122.9(3)
C25 C26 H26 117.6
C27 C26 H26 119.5
C26 C27 C22 116.5(3)
C26 C27 C28 118.8(2)
C22 C27 C28 124.4(2)
C36 C28 C47 99.9(2)
C36 C28 C27 108.9(2)
C47 C28 C27 109.7(2)
C36 C28 C29 110.3(2)
C47 C28 C29 113.7(2)
C27 C28 C29 113.4(2)
C34 C29 C30 116.6(3)
C34 C29 C28 124.9(2)
C30 C29 C28 118.5(3)
C31 C30 C29 122.9(3)
C31 C30 H30 117.9
C29 C30 H30 119.2
C30 C31 C32 119.9(3)
C30 C31 H31 118.7
C32 C31 H31 121.3
C33 C32 C31 118.8(3)
C33 C32 H32 120.5
C31 C32 H32 120.7
C32 C33 C34 121.9(3)
C32 C33 H33 118.2
C34 C33 H33 119.8
C29 C34 C33 119.4(3)
C29 C34 C35 126.1(2)
C33 C34 C35 114.4(2)
N2 C35 C21 121.4(2)
N2 C35 C34 113.6(2)
C21 C35 C34 124.9(2)
C41 C36 C37 119.7(3)
C41 C36 C28 112.0(3)
C37 C36 C28 128.3(3)
C38 C37 C36 119.7(3)
C38 C37 H37 121.7
C36 C37 H37 118.5
C37 C38 C39 120.3(3)
C37 C38 H38 121.3
C39 C38 H38 118.4
C40 C39 C38 120.2(3)
C40 C39 H39 120.5
C38 C39 H39 119.3
C39 C40 C41 119.4(3)
C39 C40 H40 121.1
C41 C40 H40 119.4
C36 C41 C40 120.6(3)
C36 C41 C42 108.4(3)
C40 C41 C42 131.0(3)
C43 C42 C47 120.8(3)
C43 C42 C41 129.9(3)
C47 C42 C41 109.3(3)
C44 C43 C42 119.1(3)
C44 C43 H43 122.3
C42 C43 H43 118.6
C45 C44 C43 120.5(3)
C45 C44 H44 120.4
C43 C44 H44 119.1
C44 C45 C46 121.0(3)
C44 C45 H45 119.4
C46 C45 H45 119.7
C47 C46 C45 119.2(3)
C47 C46 H46 118.9
C45 C46 H46 122.0
C46 C47 C42 119.4(3)
C46 C47 C28 130.3(3)
C42 C47 C28 110.2(2)
O3 C48 H48A 109.9
O3 C48 H48B 109.9
H48A C48 H48B 109.5
O3 C48 H48C 108.5
H48A C48 H48C 109.4
H48B C48 H48C 109.7
C54 C49 C50 120.0(3)
C54 C49 O3 115.3(3)
C50 C49 O3 124.7(3)
C49 C50 C51 119.4(3)
C49 C50 H50 119.7
C51 C50 H50 120.9
C52 C51 C50 121.4(3)
C52 C51 H51 119.5
C50 C51 H51 119.2
C51 C52 C53 117.6(3)
C51 C52 C55 123.8(3)
C53 C52 C55 118.7(3)
C54 C53 C52 121.9(3)
C54 C53 H53 118.0
C52 C53 H53 120.0
C49 C54 C53 119.8(3)
C49 C54 H54 119.0
C53 C54 H54 121.2
C56 C55 C60 117.2(3)
C56 C55 C52 122.8(3)
C60 C55 C52 119.7(2)
C55 C56 C57 121.9(3)
C55 C56 H56 118.8
C57 C56 H56 119.3
C58 C57 C56 122.1(3)
C58 C57 H57 119.2
C56 C57 H57 118.7
C57 C58 C59 117.0(3)
C57 C58 C61 122.4(2)
C59 C58 C61 120.5(2)
N4 C59 C60 120.0(2)
N4 C59 C58 119.4(2)
C60 C59 C58 120.6(2)
N3 C60 C59 120.2(2)
N3 C60 C55 118.7(2)
C59 C60 C55 121.1(2)
C66 C61 C62 117.3(3)
C66 C61 C58 121.1(3)
C62 C61 C58 121.5(3)
C63 C62 C61 121.5(3)
C63 C62 H62 119.5
C61 C62 H62 119.0
C62 C63 C64 120.4(3)
C62 C63 H63 120.4
C64 C63 H63 119.2
O4 C64 C65 124.9(3)
O4 C64 C63 115.2(3)
C65 C64 C63 119.9(3)
C64 C65 C66 118.7(3)
C64 C65 H65 121.2
C66 C65 H65 120.1
C61 C66 C65 122.2(3)
C61 C66 H66 117.8
C65 C66 H66 120.0
O4 C67 H67A 110.4
O4 C67 H67B 109.5
H67A C67 H67B 109.5
O4 C67 H67C 108.5
H67A C67 H67C 109.5
H67B C67 H67C 109.4
N3 C68 C82 120.5(2)
N3 C68 C69 113.6(2)
C82 C68 C69 125.9(2)
C70 C69 C74 119.7(3)
C70 C69 C68 114.5(3)
C74 C69 C68 125.6(3)
C71 C70 C69 122.7(3)
C71 C70 H70 117.7
C69 C70 H70 119.7
C72 C71 C70 118.3(3)
C72 C71 H71 120.1
C70 C71 H71 121.5
C71 C72 C73 120.2(3)
C71 C72 H72 119.8
C73 C72 H72 120.0
C72 C73 C74 123.0(3)
C72 C73 H73 119.5
C74 C73 H73 117.6
C73 C74 C69 116.1(3)
C73 C74 C75 119.0(2)
C69 C74 C75 124.6(2)
C83 C75 C76 110.8(2)
C83 C75 C94 100.1(2)
C76 C75 C94 112.4(2)
C83 C75 C74 107.9(2)
C76 C75 C74 115.2(2)
C94 C75 C74 109.2(2)
C81 C76 C77 116.2(2)
C81 C76 C75 125.2(2)
C77 C76 C75 118.5(2)
C78 C77 C76 123.0(3)
C78 C77 H77 117.0
C76 C77 H77 119.9
C79 C78 C77 120.1(3)
C79 C78 H78 120.2
C77 C78 H78 119.6
C80 C79 C78 118.0(3)
C80 C79 H79 120.3
C78 C79 H79 121.7
C79 C80 C81 123.2(3)
C79 C80 H80 117.6
C81 C80 H80 119.2
C80 C81 C76 119.2(2)
C80 C81 C82 114.9(2)
C76 C81 C82 125.7(2)
N4 C82 C68 120.3(2)
N4 C82 C81 113.7(2)
C68 C82 C81 126.0(2)
C84 C83 C88 120.1(3)
C84 C83 C75 128.9(3)
C88 C83 C75 111.0(3)
C85 C84 C83 120.1(4)
C85 C84 H84 120.4
C83 C84 H84 119.5
C84 C85 C86 120.0(4)
C84 C85 H85 119.6
C86 C85 H85 120.4
C87 C86 C85 121.1(3)
C87 C86 H86 121.6
C85 C86 H86 117.3
C86 C87 C88 118.8(4)
C86 C87 H87 122.5
C88 C87 H87 118.7
C83 C88 C87 119.9(3)
C83 C88 C89 109.2(3)
C87 C88 C89 130.9(3)
C90 C89 C94 121.4(3)
C90 C89 C88 130.2(3)
C94 C89 C88 108.4(3)
C91 C90 C89 119.4(3)
C91 C90 H90 120.9
C89 C90 H90 119.7
C90 C91 C92 120.2(3)
C90 C91 H91 120.1
C92 C91 H91 119.7
C91 C92 C93 120.9(3)
C91 C92 H92 118.2
C93 C92 H92 120.9
C92 C93 C94 119.5(3)
C92 C93 H93 121.7
C94 C93 H93 118.8
C93 C94 C89 118.5(3)
C93 C94 C75 130.6(3)
C89 C94 C75 110.9(3)

loop_
_geom_bond_atom_site_label_1
_geom_bond_atom_site_label_2
_geom_bond_distance
O1 C2 1.373(4)
O1 C1 1.414(4)
O2 C17 1.367(3)
O2 C20 1.424(4)
O3 C49 1.390(4)
O3 C48 1.406(4)
O4 C64 1.373(3)
O4 C67 1.410(4)
N1 C21 1.327(3)
N1 C13 1.361(3)
N2 C35 1.324(3)
N2 C12 1.368(3)
N3 C68 1.330(3)
N3 C60 1.360(3)
N4 C82 1.327(3)
N4 C59 1.364(3)
C1 H1A 0.9600
C1 H1B 0.9614
C1 H1C 0.9596
C2 C7 1.363(4)
C2 C3 1.381(4)
C3 C4 1.378(5)
C3 H3 0.9613
C4 C5 1.370(4)
C4 H4 0.9582
C5 C6 1.379(4)
C5 C8 1.481(4)
C6 C7 1.395(4)
C6 H6 0.9605
C7 H7 0.9605
C8 C9 1.375(4)
C8 C13 1.424(4)
C9 C10 1.412(4)
C9 H9 0.9613
C10 C11 1.370(4)
C10 H10 0.9588
C11 C12 1.434(4)
C11 C14 1.485(4)
C12 C13 1.409(4)
C14 C15 1.382(4)
C14 C19 1.396(4)
C15 C16 1.387(4)
C15 H15 0.9595
C16 C17 1.389(4)
C16 H16 0.9600
C17 C18 1.383(4)
C18 C19 1.377(4)
C18 H18 0.9596
C19 H19 0.9583
C20 H20A 0.9591
C20 H20B 0.9610
C20 H20C 0.9604
C21 C35 1.427(4)
C21 C22 1.483(4)
C22 C23 1.409(4)
C22 C27 1.410(4)
C23 C24 1.374(4)
C23 H23 0.9586
C24 C25 1.370(4)
C24 H24 0.9612
C25 C26 1.378(4)
C25 H25 0.9621
C26 C27 1.408(4)
C26 H26 0.9597
C27 C28 1.554(4)
C28 C36 1.538(4)
C28 C47 1.550(4)
C28 C29 1.560(4)
C29 C34 1.401(4)
C29 C30 1.406(4)
C30 C31 1.373(4)
C30 H30 0.9603
C31 C32 1.377(4)
C31 H31 0.9602
C32 C33 1.373(4)
C32 H32 0.9601
C33 C34 1.408(4)
C33 H33 0.9608
C34 C35 1.487(4)
C36 C41 1.384(4)
C36 C37 1.391(4)
C37 C38 1.385(4)
C37 H37 0.9590
C38 C39 1.385(5)
C38 H38 0.9605
C39 C40 1.384(5)
C39 H39 0.9611
C40 C41 1.389(4)
C40 H40 0.9604
C41 C42 1.465(4)
C42 C43 1.389(4)
C42 C47 1.402(4)
C43 C44 1.378(5)
C43 H43 0.9610
C44 C45 1.374(5)
C44 H44 0.9593
C45 C46 1.398(4)
C45 H45 0.9606
C46 C47 1.381(4)
C46 H46 0.9604
C48 H48A 0.9600
C48 H48B 0.9595
C48 H48C 0.9607
C49 C54 1.376(4)
C49 C50 1.381(5)
C50 C51 1.404(4)
C50 H50 0.9609
C51 C52 1.376(4)
C51 H51 0.9596
C52 C53 1.392(4)
C52 C55 1.486(4)
C53 C54 1.377(4)
C53 H53 0.9602
C54 H54 0.9608
C55 C56 1.374(4)
C55 C60 1.427(4)
C56 C57 1.413(4)
C56 H56 0.9613
C57 C58 1.380(4)
C57 H57 0.9588
C58 C59 1.431(4)
C58 C61 1.480(4)
C59 C60 1.405(4)
C61 C66 1.382(4)
C61 C62 1.397(4)
C62 C63 1.362(4)
C62 H62 0.9583
C63 C64 1.391(4)
C63 H63 0.9595
C64 C65 1.381(4)
C65 C66 1.394(4)
C65 H65 0.9588
C66 H66 0.9606
C67 H67A 0.9593
C67 H67B 0.9602
C67 H67C 0.9581
C68 C82 1.428(4)
C68 C69 1.490(4)
C69 C70 1.399(4)
C69 C74 1.408(4)
C70 C71 1.373(4)
C70 H70 0.9604
C71 C72 1.370(4)
C71 H71 0.9602
C72 C73 1.388(4)
C72 H72 0.9602
C73 C74 1.401(4)
C73 H73 0.9582
C74 C75 1.554(4)
C75 C83 1.538(4)
C75 C76 1.543(4)
C75 C94 1.546(4)
C76 C81 1.402(4)
C76 C77 1.405(4)
C77 C78 1.377(4)
C77 H77 0.9584
C78 C79 1.375(4)
C78 H78 0.9592
C79 C80 1.368(4)
C79 H79 0.9593
C80 C81 1.398(4)
C80 H80 0.9589
C81 C82 1.487(4)
C83 C84 1.389(4)
C83 C88 1.390(4)
C84 C85 1.378(4)
C84 H84 0.9594
C85 C86 1.383(5)
C85 H85 0.9603
C86 C87 1.382(5)
C86 H86 0.9592
C87 C88 1.407(4)
C87 H87 0.9612
C88 C89 1.467(4)
C89 C90 1.385(5)
C89 C94 1.398(4)
C90 C91 1.374(5)
C90 H90 0.9609
C91 C92 1.380(5)
C91 H91 0.9595
C92 C93 1.392(4)
C92 H92 0.9609
C93 C94 1.395(4)
C93 H93 0.9596
